data_7246798
loop_
_publ_author_name
'Sethi, Tapaswini'
'Bhattacharya, Debarati'
'Das, Dinabandhu'

_publ_section_title
;
 Tuning of thermal expansion properties of a mixed-ligand MOF by ligand
 variation
;
_journal_issue 23
_journal_name_full CrystEngComm
_journal_page_first 3356
_journal_page_last 3360
_journal_paper_doi 10.1039/D3CE00334E
_journal_volume 25
_journal_year 2023
_chemical_formula_moiety 'C18 H12 Co N2 O4'
_chemical_formula_sum 'C18 H12 Co N2 O4'
_chemical_formula_weight 379.23
_space_group_crystal_system monoclinic
_space_group_IT_number 15
_space_group_name_Hall '-C 2yc'
_space_group_name_H-M_alt 'C 1 2/c 1'
_atom_sites_solution_hydrogens geom
_audit_creation_method SHELXL-2018/3
_audit_update_record
;
2023-04-04 deposited with the CCDC.	2023-05-16 downloaded from the CCDC.
;
_cell_angle_alpha 90
_cell_angle_beta 105.495(5)
_cell_angle_gamma 90
_cell_formula_units_Z 8
_cell_length_a 20.720(3)
_cell_length_b 10.2647(14)
_cell_length_c 16.365(2)
_cell_measurement_reflns_used 9897
_cell_measurement_temperature 150(2)
_cell_measurement_theta_max 28.35
_cell_measurement_theta_min 2.44
_cell_volume 3354.1(8)
_computing_cell_refinement 'Bruker SAINT'
_computing_data_collection 'Bruker APEX3'
_computing_data_reduction 'Bruker SAINT'
_computing_molecular_graphics 'Xseed-2017 (Barbour, 2017)'
_computing_structure_refinement 'SHELXL-2018/3 (Sheldrick, 2018)'
_computing_structure_solution 'SHELXT 2018/2 (Sheldrick, 2018)'
_diffrn_ambient_temperature 150(2)
_diffrn_measured_fraction_theta_full 0.995
_diffrn_measured_fraction_theta_max 0.990
_diffrn_measurement_device_type 'Bruker APEX-III Photon-II detector'
_diffrn_measurement_method 'phi and omega scan'
_diffrn_radiation_type MoK\a
_diffrn_radiation_wavelength 0.71073
_diffrn_reflns_av_R_equivalents 0.0317
_diffrn_reflns_av_unetI/netI 0.0165
_diffrn_reflns_Laue_measured_fraction_full 0.995
_diffrn_reflns_Laue_measured_fraction_max 0.990
_diffrn_reflns_limit_h_max 27
_diffrn_reflns_limit_h_min -27
_diffrn_reflns_limit_k_max 13
_diffrn_reflns_limit_k_min -13
_diffrn_reflns_limit_l_max 21
_diffrn_reflns_limit_l_min -21
_diffrn_reflns_number 42235
_diffrn_reflns_point_group_measured_fraction_full 0.995
_diffrn_reflns_point_group_measured_fraction_max 0.990
_diffrn_reflns_theta_full 25.000
_diffrn_reflns_theta_max 28.419
_diffrn_reflns_theta_min 2.231
_diffrn_source microfocus
_exptl_absorpt_coefficient_mu 1.048
_exptl_absorpt_correction_T_max 0.7457
_exptl_absorpt_correction_T_min 0.6776
_exptl_absorpt_correction_type multi-scan
_exptl_absorpt_process_details SADABS
_exptl_crystal_colour Pink
_exptl_crystal_density_diffrn 1.502
_exptl_crystal_density_meas ?
_exptl_crystal_description needle
_exptl_crystal_F_000 1544
_exptl_crystal_size_max 0.538
_exptl_crystal_size_mid 0.127
_exptl_crystal_size_min 0.042
_refine_diff_density_max 0.395
_refine_diff_density_min -0.281
_refine_diff_density_rms 0.054
_refine_ls_extinction_method none
_refine_ls_goodness_of_fit_ref 1.078
_refine_ls_hydrogen_treatment constr
_refine_ls_matrix_type full
_refine_ls_number_parameters 228
_refine_ls_number_reflns 4177
_refine_ls_number_restraints 0
_refine_ls_restrained_S_all 1.078
_refine_ls_R_factor_all 0.0315
_refine_ls_R_factor_gt 0.0256
_refine_ls_shift/su_max 0.002
_refine_ls_shift/su_mean 0.000
_refine_ls_structure_factor_coef Fsqd
_refine_ls_weighting_details 'w=1/[\s^2^(Fo^2^)+(0.0337P)^2^+3.5128P] where P=(Fo^2^+2Fc^2^)/3'
_refine_ls_weighting_scheme calc
_refine_ls_wR_factor_gt 0.0686
_refine_ls_wR_factor_ref 0.0735
_reflns_Friedel_coverage 0.000
_reflns_number_gt 3670
_reflns_number_total 4177
_reflns_threshold_expression 'I > 2\s(I)'
_cod_data_source_file d3ce00334e2.cif
_cod_data_source_block 150K
_cod_depositor_comments
;
The following automatic conversions were performed:

data item '_exptl_crystal_density_meas' value 'not measured' was
changed to '?' -- the value is perceived as not measured.

Automatic conversion script
Id: cif_fix_values 8170 2020-07-09 18:12:32Z antanas 

 Adding full bibliography for 7246797--7246804.cif.
;
_cod_original_cell_volume 3354.0(8)
_cod_original_sg_symbol_H-M 'C 2/c'
_cod_database_code 7246798
_shelx_shelxl_version_number 2018/3
_shelx_space_group_comment
;
The symmetry employed for this shelxl refinement is uniquely defined
by the following loop, which should always be used as a source of
symmetry information in preference to the above space-group names.
They are only intended as comments.
;
_shelx_estimated_absorpt_t_min 0.852
_shelx_estimated_absorpt_t_max 0.957

loop_
_space_group_symop_operation_xyz
'x, y, z'
'-x, y, -z+1/2'
'x+1/2, y+1/2, z'
'-x+1/2, y+1/2, -z+1/2'
'-x, -y, -z'
'x, -y, z-1/2'
'-x+1/2, -y+1/2, -z'
'x+1/2, -y+1/2, z-1/2'

loop_
_atom_site_label
_atom_site_type_symbol
_atom_site_fract_x
_atom_site_fract_y
_atom_site_fract_z
_atom_site_U_iso_or_equiv
_atom_site_adp_type
_atom_site_occupancy
_atom_site_site_symmetry_order
_atom_site_calc_flag
_atom_site_refinement_flags_posn
_atom_site_refinement_flags_adp
_atom_site_refinement_flags_occupancy
_atom_site_disorder_assembly
_atom_site_disorder_group
Co1 Co 0.57764(2) 0.75787(2) 0.69247(2) 0.01123(7) Uani 1 1 d . . . . .
O2 O 0.44744(5) -0.07888(9) 0.75603(6) 0.01689(19) Uani 1 1 d . . . . .
O1 O 0.55189(5) 0.59365(9) 0.74158(6) 0.0186(2) Uani 1 1 d . . . . .
O3 O 0.62416(5) 0.64945(9) 0.60732(6) 0.0188(2) Uani 1 1 d . . . . .
O4 O 0.63609(5) 0.86128(10) 0.62212(6) 0.0198(2) Uani 1 1 d . . . . .
N1 N 0.48961(6) 0.75955(10) 0.58874(8) 0.0164(2) Uani 1 1 d . . . . .
N2 N 0.17132(6) 0.74685(10) 0.28910(8) 0.0171(2) Uani 1 1 d . . . . .
C6 C 0.500000 -0.02360(17) 0.750000 0.0136(3) Uani 1 2 d S T P . .
C7 C 0.65016(7) 0.75462(12) 0.59310(9) 0.0169(3) Uani 1 1 d . . . . .
C1 C 0.500000 0.53877(17) 0.750000 0.0149(3) Uani 1 2 d S T P . .
C11 C 0.36786(7) 0.75288(12) 0.46184(9) 0.0176(3) Uani 1 1 d . . . . .
C16 C 0.30079(7) 0.74956(12) 0.40009(9) 0.0183(3) Uani 1 1 d . . . . .
C12 C 0.40362(7) 0.63948(14) 0.49003(9) 0.0202(3) Uani 1 1 d . . . . .
H12 H 0.387213 0.557525 0.466403 0.024 Uiso 1 1 calc R U . . .
C14 C 0.45686(7) 0.86903(13) 0.55808(9) 0.0192(3) Uani 1 1 d . . . . .
H14 H 0.475969 0.950041 0.580187 0.023 Uiso 1 1 calc R U . . .
C5 C 0.500000 0.12216(18) 0.750000 0.0153(3) Uani 1 2 d S T P . .
C2 C 0.500000 0.39273(17) 0.750000 0.0159(4) Uani 1 2 d S T P . .
C19 C 0.27522(7) 0.85678(14) 0.35005(9) 0.0236(3) Uani 1 1 d . . . . .
H19 H 0.301585 0.933150 0.352561 0.028 Uiso 1 1 calc R U . . .
C8 C 0.70128(8) 0.75285(13) 0.54381(10) 0.0192(3) Uani 1 1 d . . . . .
C13 C 0.46343(7) 0.64725(13) 0.55292(9) 0.0192(3) Uani 1 1 d . . . . .
H13 H 0.487144 0.568839 0.571635 0.023 Uiso 1 1 calc R U . . .
C15 C 0.39655(7) 0.87034(14) 0.49581(9) 0.0203(3) Uani 1 1 d . . . . .
H15 H 0.374978 0.950566 0.476469 0.024 Uiso 1 1 calc R U . . .
C20 C 0.21097(7) 0.85147(14) 0.29646(10) 0.0237(3) Uani 1 1 d . . . . .
H20 H 0.194193 0.926064 0.263183 0.028 Uiso 1 1 calc R U . . .
C9 C 0.69120(8) 0.67916(16) 0.47043(10) 0.0268(3) Uani 1 1 d . . . . .
H9 H 0.651044 0.630662 0.450195 0.032 Uiso 1 1 calc R U . . .
C4 C 0.44856(7) 0.18991(14) 0.77089(10) 0.0229(3) Uani 1 1 d . . . . .
H4 H 0.413341 0.143702 0.785116 0.027 Uiso 1 1 calc R U . . .
C3 C 0.44866(7) 0.32498(14) 0.77095(10) 0.0231(3) Uani 1 1 d . . . . .
H3 H 0.413542 0.371252 0.785365 0.028 Uiso 1 1 calc R U . . .
C17 C 0.26002(8) 0.64034(15) 0.39162(10) 0.0290(4) Uani 1 1 d . . . . .
H17 H 0.275595 0.564139 0.423796 0.035 Uiso 1 1 calc R U . . .
C18 C 0.19637(7) 0.64294(15) 0.33589(10) 0.0264(3) Uani 1 1 d . . . . .
H18 H 0.169342 0.567050 0.330840 0.032 Uiso 1 1 calc R U . . .
C10 C 0.74001(8) 0.67669(16) 0.42682(10) 0.0278(3) Uani 1 1 d . . . . .
H10 H 0.733210 0.626419 0.376494 0.033 Uiso 1 1 calc R U . . .

loop_
_atom_site_aniso_label
_atom_site_aniso_U_11
_atom_site_aniso_U_22
_atom_site_aniso_U_33
_atom_site_aniso_U_23
_atom_site_aniso_U_13
_atom_site_aniso_U_12
Co1 0.00943(10) 0.00928(10) 0.01438(10) -0.00002(6) 0.00213(7) -0.00042(6)
O2 0.0140(4) 0.0116(4) 0.0240(5) 0.0028(4) 0.0033(4) -0.0013(3)
O1 0.0182(5) 0.0115(4) 0.0265(5) 0.0028(4) 0.0067(4) -0.0016(4)
O3 0.0191(5) 0.0164(5) 0.0229(5) -0.0013(4) 0.0092(4) -0.0025(4)
O4 0.0215(5) 0.0159(5) 0.0251(5) 0.0007(4) 0.0117(4) 0.0000(4)
N1 0.0138(5) 0.0159(6) 0.0173(6) -0.0002(4) 0.0002(4) 0.0003(4)
N2 0.0136(5) 0.0152(6) 0.0198(6) -0.0009(4) -0.0002(4) -0.0005(4)
C6 0.0142(8) 0.0110(8) 0.0142(8) 0.000 0.0013(6) 0.000
C7 0.0149(6) 0.0188(7) 0.0173(6) 0.0006(5) 0.0048(5) 0.0002(5)
C1 0.0174(9) 0.0117(8) 0.0147(8) 0.000 0.0031(7) 0.000
C11 0.0137(6) 0.0180(7) 0.0180(6) 0.0006(5) -0.0010(5) -0.0014(5)
C16 0.0149(6) 0.0163(7) 0.0199(7) -0.0005(5) -0.0022(5) -0.0010(5)
C12 0.0184(7) 0.0156(6) 0.0228(7) -0.0026(5) -0.0009(5) -0.0010(5)
C14 0.0187(6) 0.0148(6) 0.0202(6) 0.0001(5) -0.0013(5) -0.0024(5)
C5 0.0150(8) 0.0113(8) 0.0202(9) 0.000 0.0060(7) 0.000
C2 0.0174(9) 0.0103(8) 0.0211(9) 0.000 0.0073(7) 0.000
C19 0.0194(7) 0.0174(7) 0.0283(7) 0.0024(6) -0.0037(6) -0.0040(5)
C8 0.0198(7) 0.0183(7) 0.0218(7) 0.0008(5) 0.0098(6) -0.0004(5)
C13 0.0166(6) 0.0153(6) 0.0225(7) -0.0022(5) -0.0004(5) 0.0016(5)
C15 0.0193(7) 0.0146(6) 0.0225(7) 0.0015(5) -0.0024(5) -0.0002(5)
C20 0.0210(7) 0.0159(6) 0.0278(7) 0.0036(5) -0.0048(6) -0.0016(5)
C9 0.0227(7) 0.0313(8) 0.0295(8) -0.0093(6) 0.0122(6) -0.0102(6)
C4 0.0204(7) 0.0130(6) 0.0410(9) 0.0004(6) 0.0183(6) -0.0015(5)
C3 0.0207(7) 0.0143(7) 0.0404(9) -0.0006(6) 0.0186(6) 0.0018(5)
C17 0.0222(7) 0.0197(7) 0.0351(8) 0.0089(6) -0.0097(6) -0.0044(6)
C18 0.0191(7) 0.0197(7) 0.0335(8) 0.0068(6) -0.0050(6) -0.0052(6)
C10 0.0270(8) 0.0321(8) 0.0279(8) -0.0107(6) 0.0137(6) -0.0077(6)

loop_
_atom_type_symbol
_atom_type_description
_atom_type_scat_dispersion_real
_atom_type_scat_dispersion_imag
_atom_type_scat_source
C C 0.0033 0.0016 'International Tables Vol C Tables 4.2.6.8 and 6.1.1.4'
H H 0.0000 0.0000 'International Tables Vol C Tables 4.2.6.8 and 6.1.1.4'
N N 0.0061 0.0033 'International Tables Vol C Tables 4.2.6.8 and 6.1.1.4'
O O 0.0106 0.0060 'International Tables Vol C Tables 4.2.6.8 and 6.1.1.4'
Co Co 0.3494 0.9721 'International Tables Vol C Tables 4.2.6.8 and 6.1.1.4'

loop_
_geom_angle_atom_site_label_1
_geom_angle_atom_site_label_2
_geom_angle_atom_site_label_3
_geom_angle
_geom_angle_site_symmetry_1
_geom_angle_site_symmetry_3
_geom_angle_publ_flag
O1 Co1 O2 114.10(4) . 2_666 ?
O1 Co1 N1 93.63(4) . . ?
O2 Co1 N1 93.73(4) 2_666 . ?
O1 Co1 N2 88.33(4) . 8_566 ?
O2 Co1 N2 89.66(4) 2_666 8_566 ?
N1 Co1 N2 175.00(5) . 8_566 ?
O1 Co1 O4 151.19(4) . . ?
O2 Co1 O4 93.36(4) 2_666 . ?
N1 Co1 O4 93.09(4) . . ?
N2 Co1 O4 83.03(4) 8_566 . ?
O1 Co1 O3 92.13(4) . . ?
O2 Co1 O3 153.72(4) 2_666 . ?
N1 Co1 O3 85.77(4) . . ?
N2 Co1 O3 89.56(4) 8_566 . ?
O4 Co1 O3 60.49(4) . . ?
O1 Co1 C7 121.53(4) . . ?
O2 Co1 C7 123.69(4) 2_666 . ?
N1 Co1 C7 90.99(5) . . ?
N2 Co1 C7 84.07(5) 8_566 . ?
O4 Co1 C7 30.33(4) . . ?
O3 Co1 C7 30.24(4) . . ?
C6 O2 Co1 137.60(9) . 2_646 ?
C1 O1 Co1 138.73(9) . . ?
C7 O3 Co1 87.97(8) . . ?
C7 O4 Co1 89.60(8) . . ?
C14 N1 C13 116.90(12) . . ?
C14 N1 Co1 123.00(9) . . ?
C13 N1 Co1 120.06(9) . . ?
C18 N2 C20 117.04(12) . . ?
C18 N2 Co1 122.67(9) . 8_465 ?
C20 N2 Co1 119.72(9) . 8_465 ?
O2 C6 O2 126.24(17) 2_656 . ?
O2 C6 C5 116.88(8) 2_656 . ?
O2 C6 C5 116.88(8) . . ?
O3 C7 O4 121.60(13) . . ?
O3 C7 C8 119.41(12) . . ?
O4 C7 C8 118.93(12) . . ?
O3 C7 Co1 61.79(7) . . ?
O4 C7 Co1 60.07(7) . . ?
C8 C7 Co1 172.40(11) . . ?
O1 C1 O1 126.59(17) 2_656 . ?
O1 C1 C2 116.71(9) 2_656 . ?
O1 C1 C2 116.71(9) . . ?
C12 C11 C15 117.35(13) . . ?
C12 C11 C16 121.71(12) . . ?
C15 C11 C16 120.91(12) . . ?
C17 C16 C19 117.05(13) . . ?
C17 C16 C11 121.37(12) . . ?
C19 C16 C11 121.55(12) . . ?
C13 C12 C11 119.32(13) . . ?
N1 C14 C15 123.43(13) . . ?
C4 C5 C4 119.94(18) 2_656 . ?
C4 C5 C6 120.03(9) 2_656 . ?
C4 C5 C6 120.03(9) . . ?
C3 C2 C3 119.87(17) 2_656 . ?
C3 C2 C1 120.06(9) 2_656 . ?
C3 C2 C1 120.06(9) . . ?
C20 C19 C16 119.49(13) . . ?
C10 C8 C9 119.99(13) 7_666 . ?
C10 C8 C7 119.34(13) 7_666 . ?
C9 C8 C7 120.65(13) . . ?
N1 C13 C12 123.47(13) . . ?
C14 C15 C11 119.35(13) . . ?
N2 C20 C19 123.47(13) . . ?
C10 C9 C8 119.62(14) . . ?
C3 C4 C5 119.97(13) . . ?
C4 C3 C2 120.13(13) . . ?
C16 C17 C18 119.72(14) . . ?
N2 C18 C17 123.20(14) . . ?
C9 C10 C8 120.39(14) . 7_666 ?

loop_
_geom_bond_atom_site_label_1
_geom_bond_atom_site_label_2
_geom_bond_distance
_geom_bond_site_symmetry_2
_geom_bond_publ_flag
Co1 O1 2.0003(10) . ?
Co1 O2 2.0056(10) 2_666 ?
Co1 N1 2.1340(12) . ?
Co1 N2 2.1518(12) 8_566 ?
Co1 O4 2.1594(10) . ?
Co1 O3 2.1970(10) . ?
Co1 C7 2.4916(14) . ?
O2 C6 1.2551(12) . ?
O1 C1 1.2537(12) . ?
O3 C7 1.2557(16) . ?
O4 C7 1.2583(16) . ?
N1 C14 1.3392(17) . ?
N1 C13 1.3405(17) . ?
N2 C18 1.3345(18) . ?
N2 C20 1.3379(18) . ?
C6 C5 1.496(2) . ?
C7 C8 1.493(2) . ?
C1 C2 1.499(2) . ?
C11 C12 1.3907(18) . ?
C11 C15 1.3926(18) . ?
C11 C16 1.484(2) . ?
C16 C17 1.3882(19) . ?
C16 C19 1.3895(19) . ?
C12 C13 1.3856(18) . ?
C14 C15 1.3856(18) . ?
C5 C4 1.3896(16) 2_656 ?
C5 C4 1.3897(16) . ?
C2 C3 1.3883(16) 2_656 ?
C2 C3 1.3884(16) . ?
C19 C20 1.3859(19) . ?
C8 C10 1.386(2) 7_666 ?
C8 C9 1.387(2) . ?
C9 C10 1.385(2) . ?
C4 C3 1.386(2) . ?
C17 C18 1.3890(19) . ?
